data_7061900
loop_
_publ_author_name
'Yin, Zhi-Gang'
'Liu, Xiong-Wei'
'Chen, Lin'
'Liu, Xiong-Li'
'Pan, Bo-Wen'
'Zhou, Ying'

_publ_section_title
;
 Regio- and stereoselective synthesis and evaluation of densely
 functionalized bispiro[oxindole-isoxazole-indandione] hybrids as
 anticancer agents
;
_journal_issue 40
_journal_name_full 'New Journal of Chemistry'
_journal_page_first 19442
_journal_page_last 19454
_journal_paper_doi 10.1039/D2NJ03349F
_journal_volume 46
_journal_year 2022
_chemical_formula_moiety 'C25 H19 F N4 O6'
_chemical_formula_sum 'C25 H19 F N4 O6'
_chemical_formula_weight 490.44
_space_group_crystal_system monoclinic
_space_group_IT_number 14
_space_group_name_Hall '-P 2ybc'
_space_group_name_H-M_alt 'P 1 21/c 1'
_atom_sites_solution_hydrogens geom
_atom_sites_solution_primary dual
_audit_creation_date 2022-01-27
_audit_creation_method
;
Olex2 1.5-beta
(compiled 2021.12.09 svn.r5202d8cf for OlexSys, GUI svn.r6439)
;
_audit_update_record
;
2022-05-03 deposited with the CCDC.	2022-09-19 downloaded from the CCDC.
;
_cell_angle_alpha 90
_cell_angle_beta 92.860(5)
_cell_angle_gamma 90
_cell_formula_units_Z 4
_cell_length_a 12.6086(7)
_cell_length_b 8.8642(5)
_cell_length_c 20.3547(14)
_cell_measurement_reflns_used 3969
_cell_measurement_temperature 199.92(16)
_cell_measurement_theta_max 28.9840
_cell_measurement_theta_min 2.8070
_cell_volume 2272.1(2)
_computing_cell_refinement 'CrysAlisPro 1.171.38.43f (Rigaku OD, 2015)'
_computing_data_collection 'CrysAlisPro 1.171.38.43f (Rigaku OD, 2015)'
_computing_data_reduction 'CrysAlisPro 1.171.38.43f (Rigaku OD, 2015)'
_computing_molecular_graphics 'Olex2 1.5-beta (Dolomanov et al., 2009)'
_computing_publication_material 'Olex2 1.5-beta (Dolomanov et al., 2009)'
_computing_structure_refinement 'SHELXL 2017/1 (Sheldrick, 2015)'
_computing_structure_solution 'SHELXT 2018/2 (Sheldrick, 2018)'
_diffrn_ambient_environment N~2~
_diffrn_ambient_temperature 199.92(16)
_diffrn_detector 'CCD plate'
_diffrn_detector_area_resol_mean 5.2684
_diffrn_detector_type AtlasS2
_diffrn_measured_fraction_theta_full 1.000
_diffrn_measured_fraction_theta_max 1.000
_diffrn_measurement_details
;
List of Runs (angles in degrees, time in seconds):

  # Type    Start    End  Width  t~exp~   \w     \q     \k     \f   Frames
#--------------------------------------------------------------------------
  1  \w      8.00  35.00   1.00    2.00    --   12.05 -37.00  60.00   27
  2  \w     -4.00  21.00   1.00    2.00    --  -11.51 -99.00  30.00   25
  3  \w    -12.00  87.00   1.00    2.00    --   12.05  37.00-120.00   99
  4  \w    -53.00  -9.00   1.00    2.00    --   12.05 -37.00  60.00   44
;
_diffrn_measurement_device 'four-circle diffractometer'
_diffrn_measurement_device_type 'SuperNova, Dual, Cu at zero, AtlasS2'
_diffrn_measurement_method '\w scans'
_diffrn_orient_matrix_type 'CrysAlisPro convention (1999,Acta A55,543-557)'
_diffrn_orient_matrix_UB_11 0.0106234000
_diffrn_orient_matrix_UB_12 0.0773980000
_diffrn_orient_matrix_UB_13 -0.0055571000
_diffrn_orient_matrix_UB_21 0.0199015000
_diffrn_orient_matrix_UB_22 -0.0181365000
_diffrn_orient_matrix_UB_23 -0.0310044000
_diffrn_orient_matrix_UB_31 -0.0516289000
_diffrn_orient_matrix_UB_32 0.0088812000
_diffrn_orient_matrix_UB_33 -0.0150135000
_diffrn_radiation_monochromator mirror
_diffrn_radiation_probe x-ray
_diffrn_radiation_type 'Mo K\a'
_diffrn_radiation_wavelength 0.71073
_diffrn_reflns_av_R_equivalents 0.0241
_diffrn_reflns_av_unetI/netI 0.0329
_diffrn_reflns_Laue_measured_fraction_full 1.000
_diffrn_reflns_Laue_measured_fraction_max 1.000
_diffrn_reflns_limit_h_max 14
_diffrn_reflns_limit_h_min -12
_diffrn_reflns_limit_k_max 10
_diffrn_reflns_limit_k_min -8
_diffrn_reflns_limit_l_max 24
_diffrn_reflns_limit_l_min -24
_diffrn_reflns_number 9504
_diffrn_reflns_point_group_measured_fraction_full 1.000
_diffrn_reflns_point_group_measured_fraction_max 1.000
_diffrn_reflns_theta_full 24.997
_diffrn_reflns_theta_max 24.997
_diffrn_reflns_theta_min 2.004
_diffrn_source 'micro-focus sealed X-ray tube'
_diffrn_source_type 'SuperNova (Mo) X-ray Source'
_exptl_absorpt_coefficient_mu 0.110
_exptl_absorpt_correction_T_max 1.00000
_exptl_absorpt_correction_T_min 0.74417
_exptl_absorpt_correction_type multi-scan
_exptl_absorpt_process_details
;
CrysAlisPro 1.171.38.43f (Rigaku Oxford Diffraction, 2015)
Empirical absorption correction using spherical harmonics,
 implemented in SCALE3 ABSPACK scaling algorithm.
;
_exptl_crystal_colour yellow
_exptl_crystal_colour_primary yellow
_exptl_crystal_density_diffrn 1.434
_exptl_crystal_description block
_exptl_crystal_F_000 1016
_exptl_crystal_size_max 0.15
_exptl_crystal_size_mid 0.13
_exptl_crystal_size_min 0.12
_refine_diff_density_max 0.432
_refine_diff_density_min -0.372
_refine_diff_density_rms 0.050
_refine_ls_extinction_method none
_refine_ls_goodness_of_fit_ref 1.062
_refine_ls_hydrogen_treatment constr
_refine_ls_matrix_type full
_refine_ls_number_parameters 328
_refine_ls_number_reflns 3994
_refine_ls_number_restraints 0
_refine_ls_restrained_S_all 1.062
_refine_ls_R_factor_all 0.0620
_refine_ls_R_factor_gt 0.0490
_refine_ls_shift/su_max 0.000
_refine_ls_shift/su_mean 0.000
_refine_ls_structure_factor_coef Fsqd
_refine_ls_weighting_details 'w=1/[\s^2^(Fo^2^)+(0.0617P)^2^+0.8723P] where P=(Fo^2^+2Fc^2^)/3'
_refine_ls_weighting_scheme calc
_refine_ls_wR_factor_gt 0.1200
_refine_ls_wR_factor_ref 0.1309
_reflns_Friedel_coverage 0.000
_reflns_number_gt 3227
_reflns_number_total 3994
_reflns_threshold_expression 'I > 2\s(I)'
_cod_data_source_file d2nj03349f2.cif
_cod_data_source_block d-15
_cod_depositor_comments 'Adding full bibliography for 7061899--7061900.cif.'
_cod_database_code 7061900
_shelx_shelxl_version_number 2017/1
_shelx_space_group_comment
;
The symmetry employed for this shelxl refinement is uniquely defined
by the following loop, which should always be used as a source of
symmetry information in preference to the above space-group names.
They are only intended as comments.
;
_shelx_estimated_absorpt_t_max 0.987
_shelx_estimated_absorpt_t_min 0.984
_olex2_refinement_description
;
1. Fixed Uiso
 At 1.2 times of:
  All C(H) groups, All C(H,H) groups
 At 1.5 times of:
  All C(H,H,H) groups
2.a Ternary CH refined with riding coordinates:
 C18(H18)
2.b Secondary CH2 refined with riding coordinates:
 C19(H19A,H19B)
2.c Aromatic/amide H refined with riding coordinates:
 C2(H2), C3(H3), C4(H4), C12(H12), C13(H13), C14(H14), C15(H15)
2.d Idealised Me refined as rotating group:
 C20(H20A,H20B,H20C), C24(H24A,H24B,H24C), C25(H25A,H25B,H25C)
;
_olex2_submission_special_instructions 'No special instructions were received'
_oxdiff_exptl_absorpt_empirical_details
;
Empirical correction (ABSPACK) includes:
- Absorption correction using spherical harmonics
- Frame scaling
;
_oxdiff_exptl_absorpt_empirical_full_max 1.297
_oxdiff_exptl_absorpt_empirical_full_min 0.668

loop_
_space_group_symop_operation_xyz
'x, y, z'
'-x, y+1/2, -z+1/2'
'-x, -y, -z'
'x, -y-1/2, z-1/2'

loop_
_atom_site_label
_atom_site_type_symbol
_atom_site_fract_x
_atom_site_fract_y
_atom_site_fract_z
_atom_site_U_iso_or_equiv
_atom_site_adp_type
_atom_site_occupancy
_atom_site_site_symmetry_order
_atom_site_calc_flag
_atom_site_refinement_flags_posn
_atom_site_refinement_flags_adp
_atom_site_refinement_flags_occupancy
_atom_site_disorder_assembly
_atom_site_disorder_group
F1 F 0.59872(12) 0.40056(15) 0.54602(6) 0.0560(4) Uani 1 1 d . . . . .
O1 O 0.35201(13) 0.93057(19) 0.38050(9) 0.0548(5) Uani 1 1 d . . . . .
O2 O 0.52178(13) 0.91957(18) 0.40165(8) 0.0500(4) Uani 1 1 d . . . . .
O3 O 0.75094(12) 0.88347(16) 0.43557(7) 0.0401(4) Uani 1 1 d . . . . .
O4 O 0.92088(15) 0.4259(2) 0.36210(11) 0.0699(6) Uani 1 1 d . . . . .
O5 O 0.86409(14) 0.92807(19) 0.30236(9) 0.0560(5) Uani 1 1 d . . . . .
O6 O 0.50800(11) 0.57754(16) 0.26628(7) 0.0363(4) Uani 1 1 d . . . . .
N1 N 0.68350(13) 0.66407(18) 0.47576(8) 0.0317(4) Uani 1 1 d . . . . .
N2 N 0.80185(14) 0.6164(2) 0.26526(9) 0.0386(4) Uani 1 1 d . . . . .
N3 N 0.43956(14) 0.87616(19) 0.37299(9) 0.0345(4) Uani 1 1 d . . . . .
N4 N 0.39606(13) 0.5570(2) 0.26623(9) 0.0405(5) Uani 1 1 d . . . . .
C1 C 0.68489(15) 0.5099(2) 0.38514(9) 0.0282(4) Uani 1 1 d . . . . .
C2 C 0.67275(18) 0.3758(2) 0.35131(11) 0.0384(5) Uani 1 1 d . . . . .
H2 H 0.688481 0.369747 0.307229 0.046 Uiso 1 1 calc R U . . .
C3 C 0.63664(19) 0.2498(2) 0.38408(12) 0.0446(6) Uani 1 1 d . . . . .
H3 H 0.629356 0.158389 0.361856 0.054 Uiso 1 1 calc R U . . .
C4 C 0.61161(18) 0.2583(2) 0.44875(12) 0.0418(6) Uani 1 1 d . . . . .
H4 H 0.586764 0.173551 0.470101 0.050 Uiso 1 1 calc R U . . .
C5 C 0.62347(16) 0.3931(2) 0.48186(10) 0.0354(5) Uani 1 1 d . . . . .
C6 C 0.66153(14) 0.5191(2) 0.45117(9) 0.0279(4) Uani 1 1 d . . . . .
C7 C 0.72116(15) 0.7542(2) 0.42796(10) 0.0294(5) Uani 1 1 d . . . . .
C8 C 0.72169(15) 0.6636(2) 0.36384(9) 0.0276(4) Uani 1 1 d . . . . .
C9 C 0.83160(16) 0.6644(2) 0.33133(11) 0.0356(5) Uani 1 1 d . . . . .
C10 C 0.88474(17) 0.8218(3) 0.33758(11) 0.0417(6) Uani 1 1 d . . . . .
C11 C 0.97174(17) 0.8087(3) 0.38967(11) 0.0475(6) Uani 1 1 d . . . . .
C12 C 1.03030(19) 0.9235(4) 0.41974(13) 0.0614(8) Uani 1 1 d . . . . .
H12 H 1.019905 1.024094 0.408197 0.074 Uiso 1 1 calc R U . . .
C13 C 1.1071(2) 0.8790(5) 0.46920(14) 0.0717(10) Uani 1 1 d . . . . .
H13 H 1.148352 0.951983 0.491156 0.086 Uiso 1 1 calc R U . . .
C14 C 1.1216(2) 0.7292(5) 0.48516(17) 0.0809(10) Uani 1 1 d . . . . .
H14 H 1.171259 0.703773 0.518621 0.097 Uiso 1 1 calc R U . . .
C15 C 1.0662(2) 0.6186(4) 0.45403(14) 0.0677(8) Uani 1 1 d . . . . .
H15 H 1.079703 0.517856 0.464104 0.081 Uiso 1 1 calc R U . . .
C16 C 0.98834(17) 0.6584(3) 0.40635(12) 0.0503(6) Uani 1 1 d . . . . .
C17 C 0.91588(18) 0.5606(3) 0.36713(12) 0.0478(6) Uani 1 1 d . . . . .
C18 C 0.65083(15) 0.7388(2) 0.30703(9) 0.0280(4) Uani 1 1 d . . . . .
H18 H 0.654689 0.848380 0.313212 0.034 Uiso 1 1 calc R U . . .
C19 C 0.70703(16) 0.7007(3) 0.24354(10) 0.0366(5) Uani 1 1 d . . . . .
H19A H 0.661444 0.639945 0.214262 0.044 Uiso 1 1 calc R U . . .
H19B H 0.726104 0.792021 0.220701 0.044 Uiso 1 1 calc R U . . .
C20 C 0.8848(2) 0.6170(3) 0.21807(13) 0.0595(7) Uani 1 1 d . . . . .
H20A H 0.908595 0.718495 0.211644 0.089 Uiso 1 1 calc R U . . .
H20B H 0.857122 0.576566 0.176927 0.089 Uiso 1 1 calc R U . . .
H20C H 0.943254 0.556153 0.234481 0.089 Uiso 1 1 calc R U . . .
C21 C 0.53667(15) 0.6954(2) 0.30425(9) 0.0274(4) Uani 1 1 d . . . . .
C22 C 0.44667(15) 0.7517(2) 0.32867(9) 0.0281(4) Uani 1 1 d . . . . .
C23 C 0.36016(16) 0.6631(2) 0.30322(10) 0.0332(5) Uani 1 1 d . . . . .
C24 C 0.24418(18) 0.6758(3) 0.31245(13) 0.0515(6) Uani 1 1 d . . . . .
H24A H 0.218950 0.771433 0.296026 0.077 Uiso 1 1 calc R U . . .
H24B H 0.231259 0.667978 0.358406 0.077 Uiso 1 1 calc R U . . .
H24C H 0.207507 0.596022 0.288869 0.077 Uiso 1 1 calc R U . . .
C25 C 0.6778(2) 0.7143(3) 0.54370(11) 0.0490(6) Uani 1 1 d . . . . .
H25A H 0.610788 0.684819 0.560134 0.073 Uiso 1 1 calc R U . . .
H25B H 0.684333 0.822166 0.545556 0.073 Uiso 1 1 calc R U . . .
H25C H 0.734382 0.669115 0.570135 0.073 Uiso 1 1 calc R U . . .

loop_
_atom_site_aniso_label
_atom_site_aniso_U_11
_atom_site_aniso_U_22
_atom_site_aniso_U_33
_atom_site_aniso_U_23
_atom_site_aniso_U_13
_atom_site_aniso_U_12
F1 0.0800(10) 0.0531(9) 0.0363(8) 0.0119(6) 0.0183(7) -0.0074(7)
O1 0.0512(10) 0.0487(10) 0.0654(12) -0.0165(9) 0.0118(8) 0.0121(8)
O2 0.0505(9) 0.0428(9) 0.0570(11) -0.0215(8) 0.0054(8) -0.0122(8)
O3 0.0472(9) 0.0305(8) 0.0425(9) -0.0076(7) -0.0004(7) -0.0120(7)
O4 0.0625(12) 0.0496(12) 0.0978(16) 0.0144(10) 0.0053(11) 0.0152(9)
O5 0.0677(11) 0.0448(10) 0.0550(11) 0.0117(9) -0.0009(9) -0.0225(9)
O6 0.0357(8) 0.0354(8) 0.0375(9) -0.0119(6) 0.0003(6) -0.0040(6)
N1 0.0407(9) 0.0302(9) 0.0243(9) -0.0034(7) 0.0016(7) -0.0038(8)
N2 0.0405(10) 0.0415(10) 0.0348(10) -0.0022(8) 0.0122(8) 0.0008(8)
N3 0.0435(11) 0.0264(9) 0.0343(10) -0.0011(7) 0.0091(8) -0.0022(8)
N4 0.0351(10) 0.0454(11) 0.0408(11) -0.0116(9) -0.0009(8) -0.0092(9)
C1 0.0297(10) 0.0268(10) 0.0279(11) 0.0022(8) -0.0002(8) -0.0021(8)
C2 0.0511(13) 0.0308(11) 0.0330(12) -0.0021(9) 0.0012(10) -0.0048(10)
C3 0.0601(15) 0.0258(11) 0.0473(15) -0.0024(10) -0.0050(11) -0.0085(10)
C4 0.0466(13) 0.0305(11) 0.0480(14) 0.0106(10) -0.0012(10) -0.0101(10)
C5 0.0377(11) 0.0386(12) 0.0303(12) 0.0093(9) 0.0040(9) -0.0016(9)
C6 0.0265(10) 0.0270(10) 0.0300(11) 0.0017(8) -0.0008(8) 0.0002(8)
C7 0.0300(10) 0.0281(11) 0.0299(11) -0.0018(9) -0.0012(8) -0.0044(9)
C8 0.0300(10) 0.0253(10) 0.0276(11) 0.0004(8) 0.0017(8) -0.0050(8)
C9 0.0330(11) 0.0381(12) 0.0362(12) 0.0032(10) 0.0059(9) -0.0035(9)
C10 0.0402(12) 0.0496(14) 0.0360(12) 0.0042(11) 0.0088(10) -0.0139(11)
C11 0.0298(11) 0.0752(18) 0.0386(13) -0.0063(12) 0.0120(9) -0.0190(12)
C12 0.0429(14) 0.092(2) 0.0510(16) -0.0157(15) 0.0185(12) -0.0265(14)
C13 0.0341(14) 0.127(3) 0.0549(18) -0.0329(19) 0.0099(12) -0.0275(17)
C14 0.0396(16) 0.135(3) 0.068(2) -0.006(2) 0.0005(14) 0.004(2)
C15 0.0347(13) 0.109(2) 0.0596(18) 0.0074(17) 0.0012(12) 0.0125(15)
C16 0.0315(12) 0.0738(18) 0.0464(15) 0.0095(13) 0.0100(10) 0.0026(12)
C17 0.0347(12) 0.0600(17) 0.0495(15) 0.0088(12) 0.0102(10) 0.0004(12)
C18 0.0346(10) 0.0252(10) 0.0242(10) 0.0005(8) 0.0021(8) -0.0036(8)
C19 0.0403(12) 0.0435(12) 0.0265(11) -0.0008(9) 0.0058(9) -0.0052(10)
C20 0.0531(15) 0.0771(19) 0.0505(16) -0.0033(14) 0.0235(12) 0.0060(14)
C21 0.0383(11) 0.0228(9) 0.0208(10) 0.0005(8) -0.0009(8) -0.0027(9)
C22 0.0373(11) 0.0243(10) 0.0228(10) 0.0009(8) 0.0021(8) -0.0017(9)
C23 0.0374(11) 0.0352(11) 0.0270(11) -0.0001(9) 0.0012(9) -0.0047(9)
C24 0.0362(12) 0.0653(17) 0.0532(15) -0.0098(13) 0.0047(10) -0.0068(12)
C25 0.0645(16) 0.0510(15) 0.0320(13) -0.0105(11) 0.0081(11) -0.0051(12)

loop_
_atom_type_symbol
_atom_type_description
_atom_type_scat_dispersion_real
_atom_type_scat_dispersion_imag
_atom_type_scat_source
C C 0.0033 0.0016 'International Tables Vol C Tables 4.2.6.8 and 6.1.1.4'
H H 0.0000 0.0000 'International Tables Vol C Tables 4.2.6.8 and 6.1.1.4'
F F 0.0171 0.0103 'International Tables Vol C Tables 4.2.6.8 and 6.1.1.4'
N N 0.0061 0.0033 'International Tables Vol C Tables 4.2.6.8 and 6.1.1.4'
O O 0.0106 0.0060 'International Tables Vol C Tables 4.2.6.8 and 6.1.1.4'

loop_
_geom_angle_atom_site_label_1
_geom_angle_atom_site_label_2
_geom_angle_atom_site_label_3
_geom_angle
_geom_angle_site_symmetry_1
_geom_angle_site_symmetry_3
_geom_angle_publ_flag
C21 O6 N4 109.84(14) . . ?
C6 N1 C25 126.90(17) . . ?
C7 N1 C6 110.63(16) . . ?
C7 N1 C25 122.25(17) . . ?
C9 N2 C19 107.60(16) . . ?
C9 N2 C20 116.92(19) . . ?
C20 N2 C19 113.77(19) . . ?
O1 N3 O2 124.38(18) . . ?
O1 N3 C22 117.97(18) . . ?
O2 N3 C22 117.64(17) . . ?
C23 N4 O6 106.33(15) . . ?
C2 C1 C6 120.57(18) . . ?
C2 C1 C8 131.52(18) . . ?
C6 C1 C8 107.92(16) . . ?
C1 C2 H2 120.5 . . ?
C1 C2 C3 119.0(2) . . ?
C3 C2 H2 120.5 . . ?
C2 C3 H3 119.6 . . ?
C4 C3 C2 120.9(2) . . ?
C4 C3 H3 119.6 . . ?
C3 C4 H4 120.2 . . ?
C3 C4 C5 119.57(19) . . ?
C5 C4 H4 120.2 . . ?
F1 C5 C4 119.23(19) . . ?
F1 C5 C6 119.86(19) . . ?
C4 C5 C6 120.9(2) . . ?
C1 C6 N1 110.50(16) . . ?
C5 C6 N1 130.43(18) . . ?
C5 C6 C1 119.06(18) . . ?
O3 C7 N1 125.40(19) . . ?
O3 C7 C8 126.10(18) . . ?
N1 C7 C8 108.49(16) . . ?
C1 C8 C7 102.35(15) . . ?
C1 C8 C9 114.66(16) . . ?
C1 C8 C18 114.98(15) . . ?
C7 C8 C9 113.51(16) . . ?
C7 C8 C18 112.14(15) . . ?
C9 C8 C18 99.74(15) . . ?
N2 C9 C8 101.44(16) . . ?
N2 C9 C10 115.69(18) . . ?
N2 C9 C17 113.65(19) . . ?
C10 C9 C8 110.98(17) . . ?
C10 C9 C17 102.18(18) . . ?
C17 C9 C8 113.37(17) . . ?
O5 C10 C9 125.1(2) . . ?
O5 C10 C11 127.8(2) . . ?
C11 C10 C9 106.7(2) . . ?
C12 C11 C10 128.0(3) . . ?
C12 C11 C16 121.8(3) . . ?
C16 C11 C10 110.2(2) . . ?
C11 C12 H12 121.9 . . ?
C11 C12 C13 116.2(3) . . ?
C13 C12 H12 121.9 . . ?
C12 C13 H13 119.6 . . ?
C14 C13 C12 120.9(3) . . ?
C14 C13 H13 119.6 . . ?
C13 C14 H14 118.9 . . ?
C15 C14 C13 122.2(3) . . ?
C15 C14 H14 118.9 . . ?
C14 C15 H15 120.8 . . ?
C14 C15 C16 118.4(3) . . ?
C16 C15 H15 120.8 . . ?
C11 C16 C15 120.4(3) . . ?
C11 C16 C17 110.6(2) . . ?
C15 C16 C17 128.9(3) . . ?
O4 C17 C9 125.8(2) . . ?
O4 C17 C16 126.9(2) . . ?
C16 C17 C9 107.3(2) . . ?
C8 C18 H18 107.6 . . ?
C19 C18 C8 104.77(15) . . ?
C19 C18 H18 107.6 . . ?
C21 C18 C8 115.50(15) . . ?
C21 C18 H18 107.6 . . ?
C21 C18 C19 113.28(16) . . ?
N2 C19 C18 105.20(16) . . ?
N2 C19 H19A 110.7 . . ?
N2 C19 H19B 110.7 . . ?
C18 C19 H19A 110.7 . . ?
C18 C19 H19B 110.7 . . ?
H19A C19 H19B 108.8 . . ?
N2 C20 H20A 109.5 . . ?
N2 C20 H20B 109.5 . . ?
N2 C20 H20C 109.5 . . ?
H20A C20 H20B 109.5 . . ?
H20A C20 H20C 109.5 . . ?
H20B C20 H20C 109.5 . . ?
O6 C21 C18 117.18(16) . . ?
O6 C21 C22 106.99(16) . . ?
C22 C21 C18 135.70(17) . . ?
C21 C22 N3 126.51(17) . . ?
C21 C22 C23 107.68(17) . . ?
C23 C22 N3 125.80(18) . . ?
N4 C23 C22 109.14(18) . . ?
N4 C23 C24 120.04(19) . . ?
C22 C23 C24 130.8(2) . . ?
C23 C24 H24A 109.5 . . ?
C23 C24 H24B 109.5 . . ?
C23 C24 H24C 109.5 . . ?
H24A C24 H24B 109.5 . . ?
H24A C24 H24C 109.5 . . ?
H24B C24 H24C 109.5 . . ?
N1 C25 H25A 109.5 . . ?
N1 C25 H25B 109.5 . . ?
N1 C25 H25C 109.5 . . ?
H25A C25 H25B 109.5 . . ?
H25A C25 H25C 109.5 . . ?
H25B C25 H25C 109.5 . . ?

loop_
_geom_bond_atom_site_label_1
_geom_bond_atom_site_label_2
_geom_bond_distance
_geom_bond_site_symmetry_2
_geom_bond_publ_flag
F1 C5 1.359(2) . ?
O1 N3 1.221(2) . ?
O2 N3 1.226(2) . ?
O3 C7 1.213(2) . ?
O4 C17 1.201(3) . ?
O5 C10 1.205(3) . ?
O6 N4 1.423(2) . ?
O6 C21 1.338(2) . ?
N1 C6 1.402(2) . ?
N1 C7 1.362(3) . ?
N1 C25 1.458(3) . ?
N2 C9 1.442(3) . ?
N2 C19 1.459(3) . ?
N2 C20 1.454(3) . ?
N3 C22 1.431(3) . ?
N4 C23 1.300(3) . ?
C1 C2 1.379(3) . ?
C1 C6 1.393(3) . ?
C1 C8 1.509(3) . ?
C2 H2 0.9300 . ?
C2 C3 1.390(3) . ?
C3 H3 0.9300 . ?
C3 C4 1.371(3) . ?
C4 H4 0.9300 . ?
C4 C5 1.376(3) . ?
C5 C6 1.378(3) . ?
C7 C8 1.533(3) . ?
C8 C9 1.565(3) . ?
C8 C18 1.574(3) . ?
C9 C10 1.550(3) . ?
C9 C17 1.559(3) . ?
C10 C11 1.492(3) . ?
C11 C12 1.382(4) . ?
C11 C16 1.388(4) . ?
C12 H12 0.9300 . ?
C12 C13 1.418(4) . ?
C13 H13 0.9300 . ?
C13 C14 1.377(5) . ?
C14 H14 0.9300 . ?
C14 C15 1.344(5) . ?
C15 H15 0.9300 . ?
C15 C16 1.392(4) . ?
C16 C17 1.467(4) . ?
C18 H18 0.9800 . ?
C18 C19 1.542(3) . ?
C18 C21 1.488(3) . ?
C19 H19A 0.9700 . ?
C19 H19B 0.9700 . ?
C20 H20A 0.9600 . ?
C20 H20B 0.9600 . ?
C20 H20C 0.9600 . ?
C21 C22 1.357(3) . ?
C22 C23 1.421(3) . ?
C23 C24 1.488(3) . ?
C24 H24A 0.9600 . ?
C24 H24B 0.9600 . ?
C24 H24C 0.9600 . ?
C25 H25A 0.9600 . ?
C25 H25B 0.9600 . ?
C25 H25C 0.9600 . ?

loop_
_geom_torsion_atom_site_label_1
_geom_torsion_atom_site_label_2
_geom_torsion_atom_site_label_3
_geom_torsion_atom_site_label_4
_geom_torsion
_geom_torsion_site_symmetry_1
_geom_torsion_site_symmetry_2
_geom_torsion_site_symmetry_3
_geom_torsion_site_symmetry_4
_geom_torsion_publ_flag
F1 C5 C6 N1 1.7(3) . . . . ?
F1 C5 C6 C1 -179.00(17) . . . . ?
O1 N3 C22 C21 166.44(19) . . . . ?
O1 N3 C22 C23 -14.8(3) . . . . ?
O2 N3 C22 C21 -14.6(3) . . . . ?
O2 N3 C22 C23 164.18(19) . . . . ?
O3 C7 C8 C1 175.70(19) . . . . ?
O3 C7 C8 C9 51.6(3) . . . . ?
O3 C7 C8 C18 -60.5(2) . . . . ?
O5 C10 C11 C12 17.2(4) . . . . ?
O5 C10 C11 C16 -163.3(2) . . . . ?
O6 N4 C23 C22 -1.0(2) . . . . ?
O6 N4 C23 C24 178.67(19) . . . . ?
O6 C21 C22 N3 178.43(18) . . . . ?
O6 C21 C22 C23 -0.5(2) . . . . ?
N1 C7 C8 C1 -3.1(2) . . . . ?
N1 C7 C8 C9 -127.20(18) . . . . ?
N1 C7 C8 C18 120.69(17) . . . . ?
N2 C9 C10 O5 33.9(3) . . . . ?
N2 C9 C10 C11 -140.18(19) . . . . ?
N2 C9 C17 O4 -36.7(3) . . . . ?
N2 C9 C17 C16 141.96(19) . . . . ?
N3 C22 C23 N4 -177.96(19) . . . . ?
N3 C22 C23 C24 2.4(4) . . . . ?
N4 O6 C21 C18 -176.62(16) . . . . ?
N4 O6 C21 C22 -0.1(2) . . . . ?
C1 C2 C3 C4 1.1(3) . . . . ?
C1 C8 C9 N2 80.26(19) . . . . ?
C1 C8 C9 C10 -156.28(17) . . . . ?
C1 C8 C9 C17 -42.0(2) . . . . ?
C1 C8 C18 C19 -96.27(19) . . . . ?
C1 C8 C18 C21 29.1(2) . . . . ?
C2 C1 C6 N1 177.80(18) . . . . ?
C2 C1 C6 C5 -1.6(3) . . . . ?
C2 C1 C8 C7 -176.9(2) . . . . ?
C2 C1 C8 C9 -53.5(3) . . . . ?
C2 C1 C8 C18 61.3(3) . . . . ?
C2 C3 C4 C5 -0.7(3) . . . . ?
C3 C4 C5 F1 -179.85(19) . . . . ?
C3 C4 C5 C6 -0.9(3) . . . . ?
C4 C5 C6 N1 -177.3(2) . . . . ?
C4 C5 C6 C1 2.0(3) . . . . ?
C6 N1 C7 O3 -176.81(18) . . . . ?
C6 N1 C7 C8 2.0(2) . . . . ?
C6 C1 C2 C3 0.1(3) . . . . ?
C6 C1 C8 C7 3.09(19) . . . . ?
C6 C1 C8 C9 126.46(17) . . . . ?
C6 C1 C8 C18 -118.75(17) . . . . ?
C7 N1 C6 C1 0.1(2) . . . . ?
C7 N1 C6 C5 179.5(2) . . . . ?
C7 C8 C9 N2 -162.57(16) . . . . ?
C7 C8 C9 C10 -39.1(2) . . . . ?
C7 C8 C9 C17 75.2(2) . . . . ?
C7 C8 C18 C19 147.35(16) . . . . ?
C7 C8 C18 C21 -87.3(2) . . . . ?
C8 C1 C2 C3 -180.0(2) . . . . ?
C8 C1 C6 N1 -2.2(2) . . . . ?
C8 C1 C6 C5 178.41(17) . . . . ?
C8 C9 C10 O5 -81.0(3) . . . . ?
C8 C9 C10 C11 104.98(19) . . . . ?
C8 C9 C17 O4 78.4(3) . . . . ?
C8 C9 C17 C16 -102.9(2) . . . . ?
C8 C18 C19 N2 -1.7(2) . . . . ?
C8 C18 C21 O6 -91.7(2) . . . . ?
C8 C18 C21 C22 93.0(3) . . . . ?
C9 N2 C19 C18 -27.4(2) . . . . ?
C9 C8 C18 C19 26.90(18) . . . . ?
C9 C8 C18 C21 152.25(16) . . . . ?
C9 C10 C11 C12 -169.0(2) . . . . ?
C9 C10 C11 C16 10.5(3) . . . . ?
C10 C9 C17 O4 -162.1(2) . . . . ?
C10 C9 C17 C16 16.6(2) . . . . ?
C10 C11 C12 C13 178.6(2) . . . . ?
C10 C11 C16 C15 179.8(2) . . . . ?
C10 C11 C16 C17 0.5(3) . . . . ?
C11 C12 C13 C14 0.4(4) . . . . ?
C11 C16 C17 O4 167.4(2) . . . . ?
C11 C16 C17 C9 -11.3(3) . . . . ?
C12 C11 C16 C15 -0.7(4) . . . . ?
C12 C11 C16 C17 -180.0(2) . . . . ?
C12 C13 C14 C15 1.7(5) . . . . ?
C13 C14 C15 C16 -3.2(4) . . . . ?
C14 C15 C16 C11 2.7(4) . . . . ?
C14 C15 C16 C17 -178.1(3) . . . . ?
C15 C16 C17 O4 -11.9(4) . . . . ?
C15 C16 C17 C9 169.5(2) . . . . ?
C16 C11 C12 C13 -0.9(3) . . . . ?
C17 C9 C10 O5 157.9(2) . . . . ?
C17 C9 C10 C11 -16.2(2) . . . . ?
C18 C8 C9 N2 -43.12(18) . . . . ?
C18 C8 C9 C10 80.33(19) . . . . ?
C18 C8 C9 C17 -165.35(18) . . . . ?
C18 C21 C22 N3 -6.0(4) . . . . ?
C18 C21 C22 C23 175.1(2) . . . . ?
C19 N2 C9 C8 45.2(2) . . . . ?
C19 N2 C9 C10 -75.0(2) . . . . ?
C19 N2 C9 C17 167.22(17) . . . . ?
C19 C18 C21 O6 29.1(2) . . . . ?
C19 C18 C21 C22 -146.1(2) . . . . ?
C20 N2 C9 C8 174.63(19) . . . . ?
C20 N2 C9 C10 54.5(3) . . . . ?
C20 N2 C9 C17 -63.3(3) . . . . ?
C20 N2 C19 C18 -158.63(19) . . . . ?
C21 O6 N4 C23 0.7(2) . . . . ?
C21 C18 C19 N2 -128.47(18) . . . . ?
C21 C22 C23 N4 1.0(2) . . . . ?
C21 C22 C23 C24 -178.6(2) . . . . ?
C25 N1 C6 C1 -174.60(19) . . . . ?
C25 N1 C6 C5 4.8(3) . . . . ?
C25 N1 C7 O3 -1.8(3) . . . . ?
C25 N1 C7 C8 176.96(18) . . . . ?
